data_8105218
loop_
_publ_author_name
'Li, Yan-Hong'
'Han, Min-Le'

_publ_section_title
;
 Crystal structure of poly[diaqua-(\m2-4,4&#x2032;-bipyridine-\k2
 N:N&#x2032;)-(\m2-3,4,5,6-tetrafluorophthalato-\k2
 O:O&#x2032;)nickel(II)], C18H12F4NiN2O6
;
_journal_issue 3
_journal_name_full 'Zeitschrift f\"ur Kristallographie - New Crystal Structures'
_journal_page_first 563
_journal_page_last 564
_journal_paper_doi 10.1515/ncrs-2019-0808
_journal_volume 235
_journal_year 2020
_chemical_formula_moiety '0.5(C36 H24 F8 N4 Ni2 O12)'
_chemical_formula_sum 'C18 H12 F4 N2 Ni O6'
_chemical_formula_weight 487.01
_space_group_crystal_system orthorhombic
_space_group_IT_number 56
_space_group_name_Hall '-P 2ab 2ac'
_space_group_name_H-M_alt 'P c c n'
_atom_sites_solution_hydrogens mixed
_atom_sites_solution_primary dual
_cell_angle_alpha 90
_cell_angle_beta 90
_cell_angle_gamma 90
_cell_formula_units_Z 4
_cell_length_a 7.4650(2)
_cell_length_b 10.6954(2)
_cell_length_c 22.7513(5)
_cell_measurement_reflns_used 3261
_cell_measurement_temperature 293
_cell_measurement_theta_max 73.0180
_cell_measurement_theta_min 3.9020
_cell_volume 1816.49(7)
_computing_cell_refinement 'CrysAlisPro 1.171.39.9f (Rigaku OD, 2015)'
_computing_data_collection 'CrysAlisPro 1.171.39.9f (Rigaku OD, 2015)'
_computing_data_reduction 'CrysAlisPro 1.171.39.9f (Rigaku OD, 2015)'
_computing_molecular_graphics 'Olex2 (Dolomanov et al., 2009)'
_computing_publication_material 'Olex2 (Dolomanov et al., 2009)'
_computing_structure_refinement 'ShelXL (Sheldrick, 2015)'
_computing_structure_solution 'ShelXT (Sheldrick, 2015)'
_diffrn_ambient_temperature 293
_diffrn_detector 'CCD plate'
_diffrn_measured_fraction_theta_full 1.000
_diffrn_measured_fraction_theta_max 1.000
_diffrn_measurement_details
;
List of Runs (angles in degrees, time in seconds):

  # Type    Start    End  Width  t~exp~   \w     \q     \k     \f   Frames
--------------------------------------------------------------------------
  1  \w    -13.00  20.00   0.50    0.50    --    0.00 -57.00 -60.00   66
  2  \w    -32.00  -5.00   0.50    0.50    --    0.00 -82.00-120.00   54
  3  \w    -29.00  -3.00   0.50    0.50    --    0.00 -82.00 -30.00   52
  4  \w    -80.00 -33.00   0.50    0.50    --    0.00 -57.00 -60.00   94
  5  \w      6.00 112.00   0.50    1.54    --   95.80 -30.00-120.00  212
  6  \w     68.00 100.00   0.50    1.54    --   95.80 -30.00 -30.00   64
  7  \w     25.00  50.00   0.50    1.54    --   95.80 -30.00 -30.00   50
  8  \w      9.00 127.00   0.50    1.54    --   95.80 -82.00-150.00  236
  9  \w     95.00 138.00   0.50    1.54    --   95.80  82.00  60.00   86
;
_diffrn_measurement_device 'four-circle diffractometer'
_diffrn_measurement_device_type 'XtaLAB Pro: Kappa single'
_diffrn_measurement_method '\w scans'
_diffrn_orient_matrix_type 'CrysAlisPro convention (1999,Acta A55,543-557)'
_diffrn_orient_matrix_UB_11 -0.0486888000
_diffrn_orient_matrix_UB_12 0.0479675000
_diffrn_orient_matrix_UB_13 -0.0618678000
_diffrn_orient_matrix_UB_21 0.1906477000
_diffrn_orient_matrix_UB_22 0.0530373000
_diffrn_orient_matrix_UB_23 -0.0071394000
_diffrn_orient_matrix_UB_31 0.0618064000
_diffrn_orient_matrix_UB_32 -0.1250255000
_diffrn_orient_matrix_UB_33 -0.0266938000
_diffrn_radiation_monochromator graphite
_diffrn_radiation_probe x-ray
_diffrn_radiation_type CuK\a
_diffrn_radiation_wavelength 1.54184
_diffrn_reflns_av_R_equivalents 0.0314
_diffrn_reflns_av_unetI/netI 0.0326
_diffrn_reflns_Laue_measured_fraction_full 1.000
_diffrn_reflns_Laue_measured_fraction_max 1.000
_diffrn_reflns_limit_h_max 7
_diffrn_reflns_limit_h_min -8
_diffrn_reflns_limit_k_max 6
_diffrn_reflns_limit_k_min -12
_diffrn_reflns_limit_l_max 25
_diffrn_reflns_limit_l_min -27
_diffrn_reflns_number 5233
_diffrn_reflns_point_group_measured_fraction_full 1.000
_diffrn_reflns_point_group_measured_fraction_max 1.000
_diffrn_reflns_theta_full 66.600
_diffrn_reflns_theta_max 66.600
_diffrn_reflns_theta_min 3.886
_diffrn_source 'fine-focus sealed X-ray tube'
_diffrn_source_type 'Enhance (Cu) X-ray Source'
_exptl_absorpt_coefficient_mu 2.323
_exptl_absorpt_correction_T_max 1.00000
_exptl_absorpt_correction_T_min 0.84931
_exptl_absorpt_correction_type multi-scan
_exptl_absorpt_process_details
;
CrysAlisPro 1.171.39.9f (Rigaku Oxford Diffraction, 2015)
Empirical absorption correction using spherical harmonics,
 implemented in SCALE3 ABSPACK scaling algorithm.
;
_exptl_crystal_colour 'clear light green'
_exptl_crystal_colour_lustre clear
_exptl_crystal_colour_modifier light
_exptl_crystal_colour_primary green
_exptl_crystal_density_diffrn 1.781
_exptl_crystal_description block
_exptl_crystal_F_000 984
_exptl_crystal_size_max 0.17
_exptl_crystal_size_mid 0.16
_exptl_crystal_size_min 0.13
_refine_diff_density_max 0.286
_refine_diff_density_min -0.250
_refine_diff_density_rms 0.057
_refine_ls_extinction_coef .
_refine_ls_extinction_method none
_refine_ls_goodness_of_fit_ref 1.052
_refine_ls_hydrogen_treatment mixed
_refine_ls_matrix_type full
_refine_ls_number_parameters 151
_refine_ls_number_reflns 1609
_refine_ls_number_restraints 2
_refine_ls_restrained_S_all 1.051
_refine_ls_R_factor_all 0.0337
_refine_ls_R_factor_gt 0.0304
_refine_ls_shift/su_max 0.001
_refine_ls_shift/su_mean 0.000
_refine_ls_structure_factor_coef Fsqd
_refine_ls_weighting_details 'w=1/[\s^2^(Fo^2^)+(0.0456P)^2^+0.9211P] where P=(Fo^2^+2Fc^2^)/3'
_refine_ls_weighting_scheme calc
_refine_ls_wR_factor_gt 0.0867
_refine_ls_wR_factor_ref 0.0898
_reflns_Friedel_coverage 0.000
_reflns_Friedel_fraction_full .
_reflns_Friedel_fraction_max .
_reflns_number_gt 1435
_reflns_number_total 1609
_reflns_threshold_expression 'I > 2\s(I)'
_cod_data_source_file suppl_ncrs-2019-0808_suppl.cif
_cod_data_source_block 9-25-7
_cod_database_code 8105218
_shelx_space_group_comment
;
The symmetry employed for this shelxl refinement is uniquely defined
by the following loop, which should always be used as a source of
symmetry information in preference to the above space-group names.
They are only intended as comments.
;
_reflns_odcompleteness_completeness 99.95
_reflns_odcompleteness_iscentric 1
_reflns_odcompleteness_theta 66.97
_olex2_refinement_description
;
1. Fixed Uiso
 At 1.2 times of:
  All C(H) groups
2. Restrained distances
 H3A-O3
 0.85 with sigma of 0.02
 H3B-O3
 0.85 with sigma of 0.02
3.a Aromatic/amide H refined with riding coordinates:
 C1(H1), C2(H2), C5(H5), C6(H6)
;
_olex2_submission_special_instructions 'No special instructions were received'
_oxdiff_exptl_absorpt_empirical_details
;
Empirical correction (ABSPACK) includes:
- Absorption correction using spherical harmonics
- Frame scaling
- Detector area scaling
;
_oxdiff_exptl_absorpt_empirical_full_max 1.334
_oxdiff_exptl_absorpt_empirical_full_min 0.794

loop_
_space_group_symop_operation_xyz
'x, y, z'
'-x+1/2, -y+1/2, z'
'-x, y+1/2, -z+1/2'
'x+1/2, -y, -z+1/2'
'-x, -y, -z'
'x-1/2, y-1/2, -z'
'x, -y-1/2, z-1/2'
'-x-1/2, y, z-1/2'

loop_
_atom_site_label
_atom_site_type_symbol
_atom_site_fract_x
_atom_site_fract_y
_atom_site_fract_z
_atom_site_U_iso_or_equiv
_atom_site_adp_type
_atom_site_occupancy
_atom_site_site_symmetry_order
_atom_site_calc_flag
_atom_site_refinement_flags_posn
_atom_site_refinement_flags_adp
_atom_site_refinement_flags_occupancy
_atom_site_disorder_assembly
_atom_site_disorder_group
Ni1 Ni 0.7500 0.2500 0.69933(2) 0.02072(17) Uani 1 2 d S T P . .
F1 F 0.42940(17) 0.47055(12) 0.58105(5) 0.0389(3) Uani 1 1 d . . . . .
F2 F 0.3341(2) 0.36136(13) 0.47825(5) 0.0454(4) Uani 1 1 d . . . . .
O3 O 0.89240(19) 0.41454(14) 0.69982(6) 0.0269(3) Uani 1 1 d D . . . .
O2 O 0.52662(18) 0.36524(13) 0.70260(5) 0.0269(3) Uani 1 1 d . . . . .
O1 O 0.24633(17) 0.41046(16) 0.72524(7) 0.0401(4) Uani 1 1 d . . . . .
N2 N 0.7500 0.2500 0.29381(10) 0.0269(5) Uani 1 2 d S T P . .
N1 N 0.7500 0.2500 0.60577(10) 0.0234(5) Uani 1 2 d S T P . .
C7 C 0.3630(3) 0.36474(17) 0.69261(8) 0.0222(4) Uani 1 1 d . . . . .
C8 C 0.2997(2) 0.30524(17) 0.63545(8) 0.0212(4) Uani 1 1 d . . . . .
C9 C 0.3416(3) 0.36100(18) 0.58245(8) 0.0253(4) Uani 1 1 d . . . . .
C1 C 0.6919(3) 0.15118(19) 0.57490(8) 0.0284(4) Uani 1 1 d . . . . .
H1 H 0.6523 0.0811 0.5953 0.034 Uiso 1 1 calc R . . . .
C10 C 0.2940(3) 0.3059(2) 0.52967(8) 0.0293(4) Uani 1 1 d . . . . .
C2 C 0.6880(3) 0.14852(19) 0.51426(8) 0.0302(5) Uani 1 1 d . . . . .
H2 H 0.6437 0.0785 0.4948 0.036 Uiso 1 1 calc R . . . .
C3 C 0.7500 0.2500 0.48220(12) 0.0263(6) Uani 1 2 d S T P . .
C4 C 0.7500 0.2500 0.41710(12) 0.0275(6) Uani 1 2 d S T P . .
C5 C 0.6025(3) 0.2116(2) 0.38528(9) 0.0408(6) Uani 1 1 d . . . . .
H5 H 0.5004 0.1840 0.4047 0.049 Uiso 1 1 calc R . . . .
C6 C 0.6065(3) 0.2142(2) 0.32459(9) 0.0393(5) Uani 1 1 d . . . . .
H6 H 0.5044 0.1898 0.3042 0.047 Uiso 1 1 calc R . . . .
H3A H 0.844(3) 0.469(2) 0.7228(10) 0.043(7) Uiso 1 1 d D . . . .
H3B H 1.003(2) 0.411(2) 0.7073(10) 0.045(8) Uiso 1 1 d D . . . .

loop_
_atom_site_aniso_label
_atom_site_aniso_U_11
_atom_site_aniso_U_22
_atom_site_aniso_U_33
_atom_site_aniso_U_23
_atom_site_aniso_U_13
_atom_site_aniso_U_12
Ni1 0.0166(3) 0.0315(3) 0.0141(3) 0.000 0.000 0.00095(18)
F1 0.0423(8) 0.0337(7) 0.0406(7) 0.0083(5) 0.0030(5) -0.0109(6)
F2 0.0602(9) 0.0534(8) 0.0225(6) 0.0118(5) 0.0073(6) 0.0026(7)
O3 0.0199(7) 0.0365(8) 0.0243(7) -0.0081(6) 0.0007(6) -0.0007(6)
O2 0.0181(7) 0.0369(8) 0.0259(7) -0.0042(5) -0.0031(5) 0.0021(6)
O1 0.0191(7) 0.0613(11) 0.0399(9) -0.0259(8) -0.0002(6) 0.0026(6)
N2 0.0269(13) 0.0381(14) 0.0157(11) 0.000 0.000 -0.0027(10)
N1 0.0206(12) 0.0321(12) 0.0175(11) 0.000 0.000 0.0024(9)
C7 0.0206(9) 0.0239(9) 0.0220(9) -0.0016(7) -0.0010(7) -0.0008(7)
C8 0.0163(8) 0.0272(9) 0.0199(9) 0.0007(8) -0.0003(7) 0.0025(7)
C9 0.0230(9) 0.0263(10) 0.0266(10) 0.0025(7) 0.0008(8) -0.0005(8)
C1 0.0338(11) 0.0311(10) 0.0202(9) 0.0013(8) 0.0027(8) -0.0003(9)
C10 0.0305(10) 0.0391(11) 0.0183(9) 0.0071(8) 0.0040(8) 0.0053(9)
C2 0.0380(12) 0.0330(11) 0.0197(10) -0.0046(8) 0.0014(8) -0.0030(9)
C3 0.0265(14) 0.0365(15) 0.0161(13) 0.000 0.000 0.0037(12)
C4 0.0316(16) 0.0340(15) 0.0169(14) 0.000 0.000 0.0009(12)
C5 0.0343(12) 0.0688(16) 0.0192(10) -0.0034(10) 0.0060(9) -0.0121(11)
C6 0.0301(11) 0.0681(15) 0.0198(10) -0.0053(10) 0.0010(9) -0.0130(11)

loop_
_atom_type_symbol
_atom_type_description
_atom_type_scat_dispersion_real
_atom_type_scat_dispersion_imag
_atom_type_scat_source
C C 0.0181 0.0091 'International Tables Vol C Tables 4.2.6.8 and 6.1.1.4'
H H 0.0000 0.0000 'International Tables Vol C Tables 4.2.6.8 and 6.1.1.4'
F F 0.0727 0.0534 'International Tables Vol C Tables 4.2.6.8 and 6.1.1.4'
N N 0.0311 0.0180 'International Tables Vol C Tables 4.2.6.8 and 6.1.1.4'
Ni Ni -3.0029 0.5091 'International Tables Vol C Tables 4.2.6.8 and 6.1.1.4'
O O 0.0492 0.0322 'International Tables Vol C Tables 4.2.6.8 and 6.1.1.4'

loop_
_geom_angle_atom_site_label_1
_geom_angle_atom_site_label_2
_geom_angle_atom_site_label_3
_geom_angle
_geom_angle_site_symmetry_1
_geom_angle_site_symmetry_3
O3 Ni1 O3 179.37(7) . 2_655
O3 Ni1 O2 95.32(6) 2_655 .
O3 Ni1 O2 95.32(6) . 2_655
O3 Ni1 O2 84.66(5) . .
O3 Ni1 O2 84.66(5) 2_655 2_655
O3 Ni1 N2 89.69(4) . 7_566
O3 Ni1 N2 89.69(4) 2_655 7_566
O3 Ni1 N1 90.31(4) . .
O3 Ni1 N1 90.31(4) 2_655 .
O2 Ni1 O2 175.89(7) . 2_655
O2 Ni1 N2 87.94(3) . 7_566
O2 Ni1 N2 87.95(3) 2_655 7_566
O2 Ni1 N1 92.06(3) . .
O2 Ni1 N1 92.05(3) 2_655 .
N1 Ni1 N2 180.0 . 7_566
Ni1 O3 H3A 111.2(17) . .
Ni1 O3 H3B 117.8(18) . .
H3A O3 H3B 109(2) . .
C7 O2 Ni1 141.35(13) . .
C6 N2 Ni1 121.62(12) 2_655 7_565
C6 N2 Ni1 121.62(12) . 7_565
C6 N2 C6 116.8(2) . 2_655
C1 N1 Ni1 121.58(12) . .
C1 N1 Ni1 121.58(12) 2_655 .
C1 N1 C1 116.8(2) . 2_655
O2 C7 O1 125.26(17) . .
O2 C7 C8 117.58(16) . .
O1 C7 C8 117.15(17) . .
C8 C8 C7 121.25(10) 2 .
C9 C8 C7 119.67(17) . .
C9 C8 C8 119.08(11) . 2
F1 C9 C8 120.52(17) . .
F1 C9 C10 118.45(17) . .
C8 C9 C10 121.03(19) . .
N1 C1 H1 118.4 . .
N1 C1 C2 123.12(19) . .
C2 C1 H1 118.4 . .
F2 C10 C9 120.62(19) . .
F2 C10 C10 119.59(11) . 2
C10 C10 C9 119.80(12) 2 .
C1 C2 H2 119.9 . .
C1 C2 C3 120.17(19) . .
C3 C2 H2 119.9 . .
C2 C3 C2 116.6(2) 2_655 .
C2 C3 C4 121.72(12) . .
C2 C3 C4 121.72(12) 2_655 .
C5 C4 C3 121.65(13) 2_655 .
C5 C4 C3 121.65(13) . .
C5 C4 C5 116.7(3) . 2_655
C4 C5 H5 120.0 . .
C4 C5 C6 120.1(2) . .
C6 C5 H5 120.0 . .
N2 C6 C5 123.2(2) . .
N2 C6 H6 118.4 . .
C5 C6 H6 118.4 . .

loop_
_geom_bond_atom_site_label_1
_geom_bond_atom_site_label_2
_geom_bond_distance
_geom_bond_site_symmetry_2
Ni1 O3 2.0560(14) .
Ni1 O3 2.0560(14) 2_655
Ni1 O2 2.0750(13) .
Ni1 O2 2.0750(13) 2_655
Ni1 N2 2.150(2) 7_566
Ni1 N1 2.129(2) .
F1 C9 1.343(2) .
F2 C10 1.346(2) .
O3 H3A 0.864(17) .
O3 H3B 0.841(18) .
O2 C7 1.242(2) .
O1 C7 1.244(2) .
N2 Ni1 2.149(2) 7_565
N2 C6 1.336(2) .
N2 C6 1.336(2) 2_655
N1 C1 1.341(2) .
N1 C1 1.341(2) 2_655
C7 C8 1.523(2) .
C8 C8 1.395(4) 2
C8 C9 1.381(3) .
C9 C10 1.384(3) .
C1 H1 0.9300 .
C1 C2 1.380(3) .
C10 C10 1.364(4) 2
C2 H2 0.9300 .
C2 C3 1.387(2) .
C3 C2 1.387(2) 2_655
C3 C4 1.481(4) .
C4 C5 1.380(3) .
C4 C5 1.380(3) 2_655
C5 H5 0.9300 .
C5 C6 1.381(3) .
C6 H6 0.9300 .
